data_4513500
loop_
_publ_author_name
'Stappert, Kathrin'
'Muthmann, Johanna'
'Spielberg, Eike T.'
'Mudring, Anja-Verena'

_publ_section_title
;
 Azobenzene-Based Organic Salts with Ionic Liquid and Liquid Crystalline
 Properties
;
_journal_issue 9
_journal_name_full 'Crystal Growth &amp; Design'
_journal_page_first 4701
_journal_paper_doi 10.1021/acs.cgd.5b01024
_journal_volume 15
_journal_year 2015
_chemical_formula_moiety 'C32 H44 Br2 N6'
_chemical_formula_sum 'C32 H44 Br2 N6'
_chemical_formula_weight 672.55
_space_group_IT_number 14
_symmetry_cell_setting monoclinic
_symmetry_space_group_name_Hall '-P 2ybc'
_symmetry_space_group_name_H-M 'P 1 21/c 1'
_atom_sites_solution_hydrogens geom
_atom_sites_solution_primary direct
_atom_sites_solution_secondary difmap
_audit_creation_method SHELXL-97
_audit_update_record
;
2014-10-22 # Formatted by publCIF
;
_cell_angle_alpha 90.00
_cell_angle_beta 107.124(2)
_cell_angle_gamma 90.00
_cell_formula_units_Z 2
_cell_length_a 14.980(2)
_cell_length_b 8.4870(11)
_cell_length_c 13.590(2)
_cell_measurement_reflns_used 13772
_cell_measurement_temperature 293(2)
_cell_measurement_theta_max 25
_cell_measurement_theta_min 1.4
_cell_volume 1651.2(4)
_computing_cell_refinement 'X-Area (Stoe & Cie, 2001)'
_computing_data_collection 'X-Area (Stoe & Cie, 2001)'
_computing_data_reduction 'X-Area (Stoe & Cie, 2001)'
_computing_molecular_graphics 'Diamond (Brandenburg 2011)'
_computing_publication_material 'WinGX publication routines (Farrugia, 1999)'
_computing_structure_refinement 'SHELXL-97 (Sheldrick, 1997)'
_computing_structure_solution 'SIR92 (Altomare 1994)'
_diffrn_ambient_temperature 293(2)
_diffrn_measured_fraction_theta_full 0.994
_diffrn_measured_fraction_theta_max 0.994
_diffrn_measurement_device_type 'STOE IPDS I'
_diffrn_measurement_method \w
_diffrn_radiation_monochromator graphite
_diffrn_radiation_source 'fine-focus sealed tube'
_diffrn_radiation_type MoK\a
_diffrn_radiation_wavelength 0.71073
_diffrn_reflns_av_R_equivalents 0.0710
_diffrn_reflns_av_sigmaI/netI 0.0582
_diffrn_reflns_limit_h_max 17
_diffrn_reflns_limit_h_min -17
_diffrn_reflns_limit_k_max 10
_diffrn_reflns_limit_k_min -10
_diffrn_reflns_limit_l_max 16
_diffrn_reflns_limit_l_min -16
_diffrn_reflns_number 13772
_diffrn_reflns_theta_full 25.00
_diffrn_reflns_theta_max 25.00
_diffrn_reflns_theta_min 1.42
_exptl_absorpt_coefficient_mu 2.485
_exptl_absorpt_correction_T_max 0.780
_exptl_absorpt_correction_T_min 0.556
_exptl_absorpt_correction_type numerical
_exptl_absorpt_process_details
;
  [X-Red (Stoe & Cie, 2001) and X-Shape (Stoe & Cie, 1999)]
;
_exptl_crystal_colour orange
_exptl_crystal_density_diffrn 1.353
_exptl_crystal_density_meas 1.35
_exptl_crystal_density_method 'not measured'
_exptl_crystal_description needle
_exptl_crystal_F_000 696
_exptl_crystal_size_max 0.4
_exptl_crystal_size_mid 0.2
_exptl_crystal_size_min 0.1
_refine_diff_density_max 0.356
_refine_diff_density_min -0.500
_refine_diff_density_rms 0.111
_refine_ls_extinction_method none
_refine_ls_goodness_of_fit_ref 1.132
_refine_ls_hydrogen_treatment mixed
_refine_ls_matrix_type full
_refine_ls_number_parameters 200
_refine_ls_number_reflns 2884
_refine_ls_number_restraints 4
_refine_ls_restrained_S_all 1.132
_refine_ls_R_factor_all 0.0674
_refine_ls_R_factor_gt 0.0431
_refine_ls_shift/su_max 0.002
_refine_ls_shift/su_mean 0.000
_refine_ls_structure_factor_coef Fsqd
_refine_ls_weighting_details 'calc w=1/[\s^2^(Fo^2^)+(0.0540P)^2^+0.0000P] where P=(Fo^2^+2Fc^2^)/3'
_refine_ls_weighting_scheme calc
_refine_ls_wR_factor_gt 0.0951
_refine_ls_wR_factor_ref 0.1255
_reflns_number_gt 2189
_reflns_number_total 2884
_reflns_threshold_expression >2sigma(I)
_cod_data_source_file cg5b01024_si_002.cif
_cod_data_source_block ksm61
_cod_depositor_comments 'Adding full bibliography for 4513499--4513502.cif.'
_cod_original_sg_symbol_H-M P21/c
_cod_database_code 4513500

loop_
_symmetry_equiv_pos_as_xyz
'x, y, z'
'-x, y+1/2, -z+1/2'
'-x, -y, -z'
'x, -y-1/2, z-1/2'

loop_
_atom_site_label
_atom_site_type_symbol
_atom_site_fract_x
_atom_site_fract_y
_atom_site_fract_z
_atom_site_U_iso_or_equiv
_atom_site_adp_type
_atom_site_occupancy
_atom_site_symmetry_multiplicity
_atom_site_calc_flag
_atom_site_refinement_flags
_atom_site_disorder_assembly
_atom_site_disorder_group
Br Br 0.55504(3) 0.43250(5) 1.16519(3) 0.03993(19) Uani 1 1 d . . .
N1 N 0.6343(3) -0.0828(4) 1.1222(3) 0.0396(9) Uani 1 1 d . . .
N2 N 0.6183(2) 0.0783(4) 0.9944(3) 0.0333(8) Uani 1 1 d . . .
N3 N 0.9831(3) 0.4472(4) 0.9673(3) 0.0457(10) Uani 1 1 d . . .
C4 C 0.7110(3) 0.2884(5) 0.9450(3) 0.0335(10) Uani 1 1 d . . .
C1 C 0.6384(3) 0.0687(5) 1.0968(3) 0.0362(10) Uani 1 1 d . A .
H1 H 0.6529 0.1529 1.1425 0.043 Uiso 1 1 calc R . .
C7 C 0.8903(3) 0.4001(5) 0.9632(4) 0.0401(11) Uani 1 1 d . A .
C9 C 0.7635(3) 0.2252(5) 0.8853(4) 0.0411(11) Uani 1 1 d . A .
H9 H 0.7387 0.1448 0.8388 0.049 Uiso 1 1 calc R . .
C10 C 0.6147(3) 0.2275(5) 0.9364(3) 0.0390(11) Uani 1 1 d . A .
H10A H 0.5807 0.3060 0.9630 0.047 Uiso 1 1 calc R . .
H10B H 0.5812 0.2099 0.8645 0.047 Uiso 1 1 calc R . .
C3 C 0.6109(3) -0.1709(5) 1.0338(4) 0.0466(13) Uani 1 1 d . A .
H3 H 0.6034 -0.2797 1.0297 0.056 Uiso 1 1 calc R . .
C8 C 0.8526(3) 0.2816(5) 0.8950(4) 0.0435(12) Uani 1 1 d . . .
H8 H 0.8871 0.2386 0.8548 0.052 Uiso 1 1 calc R A .
C2 C 0.6008(3) -0.0718(5) 0.9542(4) 0.0425(11) Uani 1 1 d . A .
H2 H 0.5850 -0.0992 0.8850 0.051 Uiso 1 1 calc R . .
C5 C 0.7489(3) 0.4098(5) 1.0120(4) 0.0446(12) Uani 1 1 d . A .
H5 H 0.7142 0.4533 1.0519 0.054 Uiso 1 1 calc R . .
C6 C 0.8369(4) 0.4679(6) 1.0212(4) 0.0482(13) Uani 1 1 d . . .
H6 H 0.8606 0.5514 1.0655 0.058 Uiso 1 1 calc R A .
C11A C 0.6360(13) -0.148(3) 1.220(2) 0.044(4) Uani 0.578(8) 1 d P A 1
H11A H 0.6050 -0.2494 1.2109 0.053 Uiso 0.578(8) 1 calc PR A 1
H11B H 0.6037 -0.0782 1.2550 0.053 Uiso 0.578(8) 1 calc PR A 1
C12A C 0.7389(7) -0.1663(13) 1.2849(8) 0.048(2) Uani 0.578(8) 1 d P A 1
H12A H 0.7403 -0.2004 1.3535 0.057 Uiso 0.578(8) 1 calc PR A 1
H12B H 0.7684 -0.0635 1.2916 0.057 Uiso 0.578(8) 1 calc PR A 1
C13A C 0.7998(11) -0.2850(15) 1.2422(12) 0.050(3) Uani 0.578(8) 1 d PD A 1
H13A H 0.7667 -0.3843 1.2258 0.060 Uiso 0.578(8) 1 calc PR A 1
H13B H 0.8079 -0.2429 1.1790 0.060 Uiso 0.578(8) 1 calc PR A 1
C14A C 0.895(3) -0.315(5) 1.318(4) 0.068(5) Uani 0.578(8) 1 d PD A 1
H14A H 0.9249 -0.2137 1.3394 0.082 Uiso 0.578(8) 1 calc PR A 1
H14B H 0.8860 -0.3637 1.3793 0.082 Uiso 0.578(8) 1 calc PR A 1
C15A C 0.9605(8) -0.4142(15) 1.2827(9) 0.063(3) Uani 0.578(8) 1 d PD A 1
H15A H 0.9711 -0.3648 1.2227 0.075 Uiso 0.578(8) 1 calc PR A 1
H15B H 0.9310 -0.5153 1.2611 0.075 Uiso 0.578(8) 1 calc PR A 1
C16A C 1.054(3) -0.443(5) 1.362(5) 0.093(6) Uani 0.578(8) 1 d PD A 1
H16A H 1.0947 -0.4973 1.3299 0.140 Uiso 0.578(8) 1 calc PR A 1
H16B H 1.0457 -0.5054 1.4171 0.140 Uiso 0.578(8) 1 calc PR A 1
H16C H 1.0819 -0.3436 1.3883 0.140 Uiso 0.578(8) 1 calc PR A 1
C11B C 0.664(2) -0.131(4) 1.239(3) 0.044(4) Uani 0.422(8) 1 d P A 2
H11C H 0.6871 -0.0365 1.2789 0.053 Uiso 0.422(8) 1 calc PR A 2
H11D H 0.6085 -0.1637 1.2556 0.053 Uiso 0.422(8) 1 calc PR A 2
C12B C 0.7339(11) -0.2524(18) 1.2751(13) 0.048(2) Uani 0.422(8) 1 d P A 2
H12C H 0.7427 -0.2678 1.3481 0.057 Uiso 0.422(8) 1 calc PR A 2
H12D H 0.7091 -0.3499 1.2406 0.057 Uiso 0.422(8) 1 calc PR A 2
C13B C 0.8212(17) -0.227(2) 1.2613(18) 0.050(3) Uani 0.422(8) 1 d PD A 2
H13C H 0.8426 -0.1224 1.2868 0.060 Uiso 0.422(8) 1 calc PR A 2
H13D H 0.8146 -0.2282 1.1881 0.060 Uiso 0.422(8) 1 calc PR A 2
C14B C 0.895(4) -0.346(6) 1.314(6) 0.068(5) Uani 0.422(8) 1 d PD A 2
H14C H 0.9023 -0.3414 1.3875 0.082 Uiso 0.422(8) 1 calc PR A 2
H14D H 0.8720 -0.4497 1.2904 0.082 Uiso 0.422(8) 1 calc PR A 2
C15B C 0.9890(11) -0.327(2) 1.2995(13) 0.063(3) Uani 0.422(8) 1 d PD A 2
H15C H 1.0112 -0.2213 1.3213 0.075 Uiso 0.422(8) 1 calc PR A 2
H15D H 0.9820 -0.3342 1.2264 0.075 Uiso 0.422(8) 1 calc PR A 2
C16B C 1.063(4) -0.442(7) 1.355(7) 0.093(6) Uani 0.422(8) 1 d PD A 2
H16D H 1.1183 -0.4269 1.3335 0.140 Uiso 0.422(8) 1 calc PR A 2
H16E H 1.0408 -0.5478 1.3387 0.140 Uiso 0.422(8) 1 calc PR A 2
H16F H 1.0783 -0.4256 1.4278 0.140 Uiso 0.422(8) 1 calc PR A 2

loop_
_atom_site_aniso_label
_atom_site_aniso_U_11
_atom_site_aniso_U_22
_atom_site_aniso_U_33
_atom_site_aniso_U_23
_atom_site_aniso_U_13
_atom_site_aniso_U_12
Br 0.0472(3) 0.0347(3) 0.0393(3) -0.0008(2) 0.0149(2) -0.0006(2)
N1 0.037(2) 0.037(2) 0.051(2) 0.003(2) 0.0224(19) 0.0028(17)
N2 0.031(2) 0.0299(19) 0.040(2) -0.0019(17) 0.0136(16) -0.0048(15)
N3 0.042(3) 0.045(2) 0.055(3) -0.0052(18) 0.021(2) -0.0065(18)
C4 0.027(2) 0.034(2) 0.038(2) 0.006(2) 0.0076(18) 0.0002(19)
C1 0.036(3) 0.033(2) 0.040(3) -0.005(2) 0.014(2) -0.0007(19)
C7 0.039(3) 0.041(3) 0.045(3) -0.003(2) 0.019(2) -0.007(2)
C9 0.042(3) 0.038(3) 0.047(3) -0.008(2) 0.019(2) -0.008(2)
C10 0.033(3) 0.039(3) 0.044(3) 0.002(2) 0.011(2) -0.003(2)
C3 0.044(3) 0.027(3) 0.071(4) -0.011(3) 0.021(3) -0.007(2)
C8 0.037(3) 0.044(3) 0.055(3) -0.007(2) 0.021(2) -0.004(2)
C2 0.039(3) 0.034(3) 0.053(3) -0.015(2) 0.012(2) -0.004(2)
C5 0.042(3) 0.046(3) 0.054(3) -0.008(2) 0.026(2) -0.004(2)
C6 0.045(3) 0.043(3) 0.060(3) -0.016(2) 0.021(3) -0.015(2)
C11A 0.027(12) 0.060(6) 0.048(11) 0.016(6) 0.015(9) 0.003(7)
C12A 0.054(4) 0.043(6) 0.044(4) -0.002(6) 0.009(3) 0.001(6)
C13A 0.062(9) 0.048(9) 0.040(7) -0.015(6) 0.015(6) 0.004(6)
C14A 0.051(4) 0.094(13) 0.055(6) 0.013(11) 0.008(3) 0.001(8)
C15A 0.054(7) 0.071(8) 0.054(5) -0.010(6) 0.003(5) 0.002(5)
C16A 0.060(8) 0.111(6) 0.097(10) -0.019(5) 0.004(7) 0.018(6)
C11B 0.027(12) 0.060(6) 0.048(11) 0.016(6) 0.015(9) 0.003(7)
C12B 0.054(4) 0.043(6) 0.044(4) -0.002(6) 0.009(3) 0.001(6)
C13B 0.062(9) 0.048(9) 0.040(7) -0.015(6) 0.015(6) 0.004(6)
C14B 0.051(4) 0.094(13) 0.055(6) 0.013(11) 0.008(3) 0.001(8)
C15B 0.054(7) 0.071(8) 0.054(5) -0.010(6) 0.003(5) 0.002(5)
C16B 0.060(8) 0.111(6) 0.097(10) -0.019(5) 0.004(7) 0.018(6)

loop_
_atom_type_symbol
_atom_type_description
_atom_type_scat_dispersion_real
_atom_type_scat_dispersion_imag
_atom_type_scat_source
C C 0.0033 0.0016 'International Tables Vol C Tables 4.2.6.8 and 6.1.1.4'
H H 0.0000 0.0000 'International Tables Vol C Tables 4.2.6.8 and 6.1.1.4'
N N 0.0061 0.0033 'International Tables Vol C Tables 4.2.6.8 and 6.1.1.4'
Br Br -0.2901 2.4595 'International Tables Vol C Tables 4.2.6.8 and 6.1.1.4'

loop_
_geom_angle_atom_site_label_1
_geom_angle_atom_site_label_2
_geom_angle_atom_site_label_3
_geom_angle
_geom_angle_site_symmetry_1
C1 N1 C3 108.5(4) .
C1 N1 C11A 128.3(12) .
C3 N1 C11A 122.3(11) .
C1 N1 C11B 119.3(14) .
C3 N1 C11B 131.9(14) .
C11A N1 C11B 16.4(15) .
C1 N2 C2 108.3(4) .
C1 N2 C10 124.5(4) .
C2 N2 C10 127.2(4) .
N3 N3 C7 114.3(5) 3_767
C5 C4 C9 118.6(4) .
C5 C4 C10 120.4(4) .
C9 C4 C10 121.1(4) .
N2 C1 N1 108.3(4) .
N2 C1 H1 125.9 .
N1 C1 H1 125.9 .
C8 C7 C6 119.4(4) .
C8 C7 N3 115.6(4) .
C6 C7 N3 124.9(4) .
C8 C9 C4 120.3(4) .
C8 C9 H9 119.9 .
C4 C9 H9 119.9 .
N2 C10 C4 111.6(3) .
N2 C10 H10A 109.3 .
C4 C10 H10A 109.3 .
N2 C10 H10B 109.3 .
C4 C10 H10B 109.3 .
H10A C10 H10B 108.0 .
C2 C3 N1 107.7(4) .
C2 C3 H3 126.2 .
N1 C3 H3 126.2 .
C7 C8 C9 120.7(4) .
C7 C8 H8 119.7 .
C9 C8 H8 119.7 .
C3 C2 N2 107.2(4) .
C3 C2 H2 126.4 .
N2 C2 H2 126.4 .
C6 C5 C4 121.5(4) .
C6 C5 H5 119.2 .
C4 C5 H5 119.2 .
C5 C6 C7 119.4(4) .
C5 C6 H6 120.3 .
C7 C6 H6 120.3 .
N1 C11A C12A 108.0(17) .
N1 C11A H11A 110.1 .
C12A C11A H11A 110.1 .
N1 C11A H11B 110.1 .
C12A C11A H11B 110.1 .
H11A C11A H11B 108.4 .
C11A C12A C13A 116.4(15) .
C11A C12A H12A 108.2 .
C13A C12A H12A 108.2 .
C11A C12A H12B 108.2 .
C13A C12A H12B 108.2 .
H12A C12A H12B 107.4 .
C14A C13A C12A 113(2) .
C14A C13A H13A 109.1 .
C12A C13A H13A 109.1 .
C14A C13A H13B 109.1 .
C12A C13A H13B 109.1 .
H13A C13A H13B 107.8 .
C15A C14A C13A 117(4) .
C15A C14A H14A 108.1 .
C13A C14A H14A 108.1 .
C15A C14A H14B 108.1 .
C13A C14A H14B 108.1 .
H14A C14A H14B 107.3 .
C14A C15A C16A 115(3) .
C14A C15A H15A 108.5 .
C16A C15A H15A 108.5 .
C14A C15A H15B 108.5 .
C16A C15A H15B 108.5 .
H15A C15A H15B 107.5 .
C15A C16A H16A 109.5 .
C15A C16A H16B 109.5 .
H16A C16A H16B 109.5 .
C15A C16A H16C 109.5 .
H16A C16A H16C 109.5 .
H16B C16A H16C 109.5 .
C12B C11B N1 119(3) .
C12B C11B H11C 107.5 .
N1 C11B H11C 107.5 .
C12B C11B H11D 107.5 .
N1 C11B H11D 107.5 .
H11C C11B H11D 107.0 .
C13B C12B C11B 117(2) .
C13B C12B H12C 108.1 .
C11B C12B H12C 108.1 .
C13B C12B H12D 108.1 .
C11B C12B H12D 108.1 .
H12C C12B H12D 107.3 .
C12B C13B C14B 115(4) .
C12B C13B H13C 108.6 .
C14B C13B H13C 108.6 .
C12B C13B H13D 108.6 .
C14B C13B H13D 108.6 .
H13C C13B H13D 107.6 .
C15B C14B C13B 117(5) .
C15B C14B H14C 108.1 .
C13B C14B H14C 108.1 .
C15B C14B H14D 108.1 .
C13B C14B H14D 108.1 .
H14C C14B H14D 107.3 .
C14B C15B C16B 117(5) .
C14B C15B H15C 108.1 .
C16B C15B H15C 108.1 .
C14B C15B H15D 108.1 .
C16B C15B H15D 108.1 .
H15C C15B H15D 107.3 .
C15B C16B H16D 109.5 .
C15B C16B H16E 109.5 .
H16D C16B H16E 109.5 .
C15B C16B H16F 109.5 .
H16D C16B H16F 109.5 .
H16E C16B H16F 109.5 .

loop_
_geom_bond_atom_site_label_1
_geom_bond_atom_site_label_2
_geom_bond_distance
_geom_bond_site_symmetry_2
N1 C1 1.337(5) .
N1 C3 1.370(6) .
N1 C11A 1.44(3) .
N1 C11B 1.57(4) .
N2 C1 1.337(6) .
N2 C2 1.379(5) .
N2 C10 1.484(5) .
N3 N3 1.259(7) 3_767
N3 C7 1.431(6) .
C4 C5 1.382(6) .
C4 C9 1.393(6) .
C4 C10 1.505(6) .
C1 H1 0.9300 .
C7 C8 1.372(6) .
C7 C6 1.401(7) .
C9 C8 1.387(6) .
C9 H9 0.9300 .
C10 H10A 0.9700 .
C10 H10B 0.9700 .
C3 C2 1.343(7) .
C3 H3 0.9300 .
C8 H8 0.9300 .
C2 H2 0.9300 .
C5 C6 1.378(7) .
C5 H5 0.9300 .
C6 H6 0.9300 .
C11A C12A 1.54(2) .
C11A H11A 0.9700 .
C11A H11B 0.9700 .
C12A C13A 1.58(2) .
C12A H12A 0.9700 .
C12A H12B 0.9700 .
C13A C14A 1.520(18) .
C13A H13A 0.9700 .
C13A H13B 0.9700 .
C14A C15A 1.48(6) .
C14A H14A 0.9700 .
C14A H14B 0.9700 .
C15A C16A 1.516(19) .
C15A H15A 0.9700 .
C15A H15B 0.9700 .
C16A H16A 0.9600 .
C16A H16B 0.9600 .
C16A H16C 0.9600 .
C11B C12B 1.45(4) .
C11B H11C 0.9700 .
C11B H11D 0.9700 .
C12B C13B 1.39(3) .
C12B H12C 0.9700 .
C12B H12D 0.9700 .
C13B C14B 1.51(2) .
C13B H13C 0.9700 .
C13B H13D 0.9700 .
C14B C15B 1.49(8) .
C14B H14C 0.9700 .
C14B H14D 0.9700 .
C15B C16B 1.51(2) .
C15B H15C 0.9700 .
C15B H15D 0.9700 .
C16B H16D 0.9600 .
C16B H16E 0.9600 .
C16B H16F 0.9600 .
